data_2104111
loop_
_publ_author_name
'Trzop, El\.zbieta'
'Turowska-Tyrk, Ilona'

_publ_section_title
;
 Monitoring structural transformations in crystals. 12. Course of an
 intramolecular [4+4] photocycloaddition in a crystal
;
_journal_issue 3
_journal_name_full 'Acta Crystallographica Section B'
_journal_page_first 375
_journal_page_last 382
_journal_paper_doi 10.1107/S0108768108009853
_journal_volume 64
_journal_year 2008
_chemical_formula_sum 'C32 H24'
_chemical_formula_weight 408.51
_chemical_name_systematic
;
 ?
;
_space_group_IT_number 14
_symmetry_cell_setting monoclinic
_symmetry_space_group_name_Hall '-P 2ybc'
_symmetry_space_group_name_H-M 'P 1 21/c 1'
_atom_sites_solution_hydrogens geom
_atom_sites_solution_primary direct
_atom_sites_solution_secondary geom
_audit_creation_method SHELXL-97
_cell_angle_alpha 90.00
_cell_angle_beta 111.86(4)
_cell_angle_gamma 90.00
_cell_formula_units_Z 2
_cell_length_a 9.961(5)
_cell_length_b 12.976(4)
_cell_length_c 8.504(2)
_cell_measurement_reflns_used 1000
_cell_measurement_temperature 299(2)
_cell_measurement_theta_max 28
_cell_measurement_theta_min 3
_cell_volume 1020.1(7)
_computing_cell_refinement 'CRYSALIS (Oxford Diffraction, 2003)'
_computing_data_collection 'CRYSALIS (Oxford Diffraction, 2003)'
_computing_data_reduction 'CRYSALIS (Oxford Diffraction, 2003)'
_computing_molecular_graphics 'ORTEP-3 for Windows (Farrugia, 1997)'
_computing_publication_material 'SHELXL-97 (Sheldrick, 1997)'
_computing_structure_refinement 'SHELXL-97 (Sheldrick, 1997)'
_computing_structure_solution 'SHELXL-97 (Sheldrick, 1997)'
_diffrn_ambient_temperature 299(2)
_diffrn_measured_fraction_theta_full 0.998
_diffrn_measured_fraction_theta_max 0.998
_diffrn_measurement_device_type 'Kuma KM4CCD diffractometer'
_diffrn_measurement_method '\w scans'
_diffrn_radiation_monochromator graphite
_diffrn_radiation_source 'fine-focus sealed tube'
_diffrn_radiation_type MoK\a
_diffrn_radiation_wavelength 0.71073
_diffrn_reflns_av_R_equivalents 0.1052
_diffrn_reflns_av_sigmaI/netI 0.0980
_diffrn_reflns_limit_h_max 11
_diffrn_reflns_limit_h_min -11
_diffrn_reflns_limit_k_max 14
_diffrn_reflns_limit_k_min -15
_diffrn_reflns_limit_l_max 10
_diffrn_reflns_limit_l_min -8
_diffrn_reflns_number 5328
_diffrn_reflns_theta_full 25.00
_diffrn_reflns_theta_max 25.00
_diffrn_reflns_theta_min 3.14
_exptl_absorpt_coefficient_mu 0.075
_exptl_absorpt_correction_type none
_exptl_crystal_colour 'pale yellow'
_exptl_crystal_density_diffrn 1.330
_exptl_crystal_density_method 'not measured'
_exptl_crystal_description plate
_exptl_crystal_F_000 432
_exptl_crystal_size_max 0.32
_exptl_crystal_size_mid 0.22
_exptl_crystal_size_min 0.10
_refine_diff_density_max 0.343
_refine_diff_density_min -0.386
_refine_ls_extinction_method none
_refine_ls_goodness_of_fit_ref 1.160
_refine_ls_hydrogen_treatment constr
_refine_ls_matrix_type fullcycle
_refine_ls_number_parameters 180
_refine_ls_number_reflns 1794
_refine_ls_number_restraints 178
_refine_ls_restrained_S_all 1.156
_refine_ls_R_factor_all 0.1787
_refine_ls_R_factor_gt 0.1207
_refine_ls_shift/su_max 0.000
_refine_ls_shift/su_mean 0.000
_refine_ls_structure_factor_coef Fsqd
_refine_ls_weighting_details 'calc w=1/[\s^2^(Fo^2^)+(0.2000P)^2^+0.0000P] where P=(Fo^2^+2Fc^2^)/3'
_refine_ls_weighting_scheme calc
_refine_ls_wR_factor_gt 0.3311
_refine_ls_wR_factor_ref 0.3680
_reflns_number_gt 835
_reflns_number_total 1794
_reflns_threshold_expression >2sigma(I)
_cod_data_source_file bk5072.cif
_cod_data_source_block 84.6P
_cod_depositor_comments
;
The following automatic conversions were performed:
'_symmetry_cell_setting' value 'Monoclinic' changed to 'monoclinic'
according to '/home/saulius/struct/CIF-dictionaries/cif_core.dic'
dictionary named 'cif_core.dic' version 2.4.1 from 2010-06-29.

Automatic conversion script
Id: cif_fix_enum 1527 2010-12-29 10:47:43Z saulius 

The following automatic conversions were performed:

'_symmetry_cell_setting' value 'Monoclinic' changed to 'monoclinic'
according to /home/saulius/struct/CIF-dictionaries/cif_core.dic
dictionary named 'cif_core.dic' version 2.4.1 from 2010-06-29.

Automatic conversion script
Id: cif_fix_values 1715 2011-07-08 13:25:40Z adriana 
;
_cod_original_cell_volume 1020.1(6)
_cod_original_sg_symbol_H-M 'P 21/c'
_cod_database_code 2104111
_cod_database_fobs_code 2104111

loop_
_symmetry_equiv_pos_as_xyz
'x, y, z'
'-x, y+1/2, -z+1/2'
'-x, -y, -z'
'x, -y-1/2, z-1/2'

loop_
_atom_site_type_symbol
_atom_site_label
_atom_site_fract_x
_atom_site_fract_y
_atom_site_fract_z
_atom_site_U_iso_or_equiv
_atom_site_adp_type
_atom_site_calc_flag
_atom_site_refinement_flags
_atom_site_occupancy
_atom_site_disorder_assembly
_atom_site_disorder_group
C C1P 0.2819(8) 0.5568(5) 0.8480(8) 0.075(2) Uani d PDU 0.846(10) A 1
H H1P 0.3081 0.5066 0.9321 0.089 Uiso calc PR 0.846(10) A 1
C C2P 0.3777(8) 0.6366(6) 0.8526(10) 0.090(2) Uani d PDU 0.846(10) A 1
H H2P 0.4672 0.6402 0.9414 0.108 Uiso calc PR 0.846(10) A 1
C C3P 0.3408(9) 0.7088(6) 0.7283(11) 0.097(3) Uani d PDU 0.846(10) A 1
H H3P 0.4057 0.7613 0.7323 0.116 Uiso calc PR 0.846(10) A 1
C C4P 0.2090(8) 0.7054(4) 0.5968(9) 0.0728(19) Uani d PDU 0.846(10) A 1
H H4P 0.1865 0.7547 0.5114 0.087 Uiso calc PR 0.846(10) A 1
C C5P -0.2830(8) 0.6417(5) 0.4830(8) 0.0713(19) Uani d PDU 0.846(10) A 1
H H5P -0.3116 0.6897 0.3955 0.086 Uiso calc PR 0.846(10) A 1
C C6P -0.3756(8) 0.6171(7) 0.5630(10) 0.092(2) Uani d PDU 0.846(10) A 1
H H6P -0.4643 0.6505 0.5323 0.111 Uiso calc PR 0.846(10) A 1
C C7P -0.3389(9) 0.5443(7) 0.6865(11) 0.096(3) Uani d PDU 0.846(10) A 1
H H7P -0.4028 0.5272 0.7390 0.115 Uiso calc PR 0.846(10) A 1
C C8P -0.2050(8) 0.4955(5) 0.7343(8) 0.072(2) Uani d PDU 0.846(10) A 1
H H8P -0.1795 0.4457 0.8192 0.086 Uiso calc PR 0.846(10) A 1
C C9P 0.0380(6) 0.4696(4) 0.6941(6) 0.0595(17) Uiso d PDU 0.846(10) . 1
C C10P -0.0387(6) 0.6183(4) 0.4508(6) 0.0597(17) Uiso d PDU 0.846(10) . 1
C C11P -0.1488(7) 0.5968(4) 0.5297(6) 0.0519(15) Uiso d PDU 0.846(10) A 1
C C12P -0.1095(6) 0.5205(4) 0.6561(7) 0.0547(16) Uiso d PDU 0.846(10) A 1
C C13P 0.1470(7) 0.5533(4) 0.7165(7) 0.0569(16) Uiso d PD 0.846(10) A 1
C C14P 0.1083(7) 0.6292(4) 0.5894(7) 0.0545(16) Uiso d PD 0.846(10) A 1
C C15P -0.0806(9) 0.6966(4) 0.3063(7) 0.070(2) Uani d PDU 0.846(10) . 1
H H15A -0.1760 0.7259 0.2813 0.085 Uiso calc PR 0.846(10) A 1
H H15B -0.0095 0.7509 0.3247 0.085 Uiso calc PR 0.846(10) A 1
C C16P 0.0772(10) 0.3798(4) 0.8213(7) 0.077(2) Uani d PDU 0.846(10) . 1
H H16A 0.1703 0.3886 0.9128 0.092 Uiso calc PR 0.846(10) A 1
H H16B 0.0028 0.3655 0.8663 0.092 Uiso calc PR 0.846(10) A 1
C C1R 0.342(2) 0.563(2) 0.857(3) 0.071(9) Uiso d PDU 0.154(10) A 2
H H1R 0.3703 0.5162 0.9454 0.086 Uiso calc PR 0.154(10) A 2
C C2R 0.442(3) 0.629(3) 0.841(4) 0.102(10) Uiso d PDU 0.154(10) A 2
H H2R 0.5369 0.6256 0.9180 0.122 Uiso calc PR 0.154(10) A 2
C C3R 0.406(3) 0.703(3) 0.710(4) 0.123(10) Uiso d PDU 0.154(10) A 2
H H3R 0.4756 0.7478 0.7015 0.147 Uiso calc PR 0.154(10) A 2
C C4R 0.267(3) 0.709(2) 0.597(4) 0.083(10) Uiso d PDU 0.154(10) A 2
H H4R 0.2423 0.7589 0.5130 0.100 Uiso calc PR 0.154(10) A 2
C C5R -0.240(2) 0.639(2) 0.475(4) 0.072(9) Uiso d PDU 0.154(10) A 2
H H5R -0.2668 0.6874 0.3882 0.087 Uiso calc PR 0.154(10) A 2
C C6R -0.343(3) 0.602(3) 0.530(5) 0.107(10) Uiso d PDU 0.154(10) A 2
H H6R -0.4378 0.6255 0.4799 0.129 Uiso calc PR 0.154(10) A 2
C C7R -0.305(3) 0.529(3) 0.663(5) 0.117(11) Uiso d PDU 0.154(10) A 2
H H7R -0.3749 0.5030 0.7007 0.141 Uiso calc PR 0.154(10) A 2
C C8R -0.166(3) 0.497(3) 0.736(5) 0.090(10) Uiso d PDU 0.154(10) A 2
H H8R -0.1411 0.4524 0.8283 0.108 Uiso calc PR 0.154(10) A 2
C C9R 0.089(2) 0.4984(13) 0.754(3) 0.068(9) Uiso d PDU 0.154(10) A 2
C C10R 0.014(2) 0.6423(16) 0.4918(19) 0.047(7) Uiso d PDU 0.154(10) A 2
C C11R -0.095(2) 0.6071(13) 0.5437(19) 0.035(6) Uiso d PDU 0.154(10) A 2
C C12R -0.056(2) 0.5266(15) 0.677(3) 0.039(6) Uiso d PDU 0.154(10) A 2
C C13R 0.196(2) 0.5642(12) 0.743(2) 0.045(9) Uiso d PD 0.154(10) A 2
C C14R 0.158(2) 0.6383(17) 0.604(2) 0.046(9) Uiso d PD 0.154(10) A 2
C C15R -0.029(4) 0.6900(15) 0.314(2) 0.065(6) Uiso d PDU 0.154(10) . 2
H H15C 0.0574 0.7084 0.2940 0.078 Uiso calc PR 0.154(10) A 2
H H15D -0.0844 0.7524 0.3085 0.078 Uiso calc PR 0.154(10) A 2
C C16R 0.124(3) 0.3891(14) 0.828(2) 0.070(6) Uiso d PDU 0.154(10) . 2
H H16C 0.0994 0.3831 0.9282 0.085 Uiso calc PR 0.154(10) A 2
H H16D 0.2257 0.3745 0.8599 0.085 Uiso calc PR 0.154(10) A 2

loop_
_atom_site_aniso_label
_atom_site_aniso_U_11
_atom_site_aniso_U_22
_atom_site_aniso_U_33
_atom_site_aniso_U_12
_atom_site_aniso_U_13
_atom_site_aniso_U_23
C1P 0.065(4) 0.075(4) 0.068(4) 0.008(3) 0.007(3) -0.020(3)
C2P 0.067(5) 0.101(6) 0.095(5) -0.001(4) 0.024(4) -0.040(5)
C3P 0.089(6) 0.098(6) 0.123(6) -0.030(4) 0.062(5) -0.045(5)
C4P 0.090(5) 0.054(4) 0.088(4) -0.020(4) 0.049(4) -0.021(3)
C5P 0.085(5) 0.070(4) 0.060(4) 0.005(4) 0.028(4) -0.014(3)
C6P 0.072(4) 0.114(6) 0.093(6) 0.007(4) 0.033(4) -0.027(5)
C7P 0.088(5) 0.110(6) 0.112(6) -0.016(5) 0.062(5) -0.044(5)
C8P 0.110(5) 0.063(4) 0.059(4) -0.015(4) 0.051(4) -0.013(3)
C15P 0.104(5) 0.050(3) 0.058(3) 0.015(3) 0.032(3) 0.015(3)
C16P 0.114(6) 0.056(3) 0.053(3) 0.006(3) 0.023(3) 0.011(3)

loop_
_atom_type_symbol
_atom_type_description
_atom_type_scat_dispersion_real
_atom_type_scat_dispersion_imag
_atom_type_scat_source
C C 0.0033 0.0016 'International Tables Vol C Tables 4.2.6.8 and 6.1.1.4'
H H 0.0000 0.0000 'International Tables Vol C Tables 4.2.6.8 and 6.1.1.4'

loop_
_geom_angle_atom_site_label_1
_geom_angle_atom_site_label_2
_geom_angle_atom_site_label_3
_geom_angle_site_symmetry_1
_geom_angle_site_symmetry_3
_geom_angle
C13P C1P C2P . . 119.5(6)
C3P C2P C1P . . 120.4(6)
C2P C3P C4P . . 120.8(6)
C3P C4P C14P . . 120.9(6)
C6P C5P C11P . . 121.3(6)
C7P C6P C5P . . 120.6(6)
C6P C7P C8P . . 119.6(6)
C12P C8P C7P . . 120.4(6)
C13P C9P C12P . . 107.9(4)
C13P C9P C16P . . 118.6(5)
C12P C9P C16P . . 116.6(5)
C13P C9P C10P . 3_566 112.6(4)
C12P C9P C10P . 3_566 113.8(4)
C16P C9P C10P . 3_566 86.1(3)
C14P C10P C11P . . 109.0(4)
C14P C10P C15P . . 117.5(5)
C11P C10P C15P . . 117.0(5)
C14P C10P C9P . 3_566 111.7(4)
C11P C10P C9P . 3_566 113.7(4)
C15P C10P C9P . 3_566 86.4(3)
C5P C11P C12P . . 118.9(5)
C5P C11P C10P . . 125.6(5)
C12P C11P C10P . . 115.4(4)
C8P C12P C11P . . 119.1(5)
C8P C12P C9P . . 125.0(5)
C11P C12P C9P . . 115.9(4)
C1P C13P C14P . . 120.0(5)
C1P C13P C9P . . 124.3(5)
C14P C13P C9P . . 115.6(5)
C4P C14P C13P . . 118.4(6)
C4P C14P C10P . . 125.2(5)
C13P C14P C10P . . 116.4(5)
C16P C15P C10P 3_566 . 94.1(4)
C15P C16P C9P 3_566 . 93.5(4)
C2R C1R C13R . . 122.2(14)
C1R C2R C3R . . 121.6(14)
C4R C3R C2R . . 119.3(13)
C3R C4R C14R . . 121.6(14)
C6R C5R C11R . . 123.2(14)
C5R C6R C7R . . 119.8(14)
C8R C7R C6R . . 119.5(14)
C7R C8R C12R . . 123.2(14)
C13R C9R C12R . . 119.6(10)
C13R C9R C16R . . 122.2(13)
C12R C9R C16R . . 117.8(10)
C11R C10R C14R . . 119.6(10)
C11R C10R C15R . . 118.5(12)
C14R C10R C15R . . 121.8(12)
C10R C11R C5R . . 125.1(11)
C10R C11R C12R . . 117.7(10)
C5R C11R C12R . . 117.1(11)
C9R C12R C8R . . 124.4(13)
C9R C12R C11R . . 117.9(10)
C8R C12R C11R . . 116.9(11)
C9R C13R C1R . . 124.5(12)
C9R C13R C14R . . 118.6(11)
C1R C13R C14R . . 116.9(11)
C10R C14R C4R . . 123.3(11)
C10R C14R C13R . . 118.2(11)
C4R C14R C13R . . 118.3(11)
C10R C15R C16R . 3_566 110.9(7)
C9R C16R C15R . 3_566 107.6(7)

loop_
_geom_bond_atom_site_label_1
_geom_bond_atom_site_label_2
_geom_bond_site_symmetry_2
_geom_bond_distance
C1P C13P . 1.393(8)
C1P C2P . 1.398(9)
C2P C3P . 1.357(9)
C3P C4P . 1.373(9)
C4P C14P . 1.393(8)
C5P C6P . 1.372(9)
C5P C11P . 1.375(8)
C6P C7P . 1.357(9)
C7P C8P . 1.394(9)
C8P C12P . 1.387(8)
C9P C13P . 1.496(7)
C9P C12P . 1.531(7)
C9P C16P . 1.539(6)
C9P C10P 3_566 1.682(5)
C10P C14P . 1.506(7)
C10P C11P . 1.509(7)
C10P C15P . 1.528(6)
C10P C9P 3_566 1.682(5)
C11P C12P . 1.405(6)
C13P C14P . 1.407(7)
C15P C16P 3_566 1.480(5)
C16P C15P 3_566 1.480(5)
C1R C2R . 1.357(10)
C1R C13R . 1.414(15)
C2R C3R . 1.409(16)
C3R C4R . 1.359(10)
C4R C14R . 1.439(14)
C5R C6R . 1.358(10)
C5R C11R . 1.406(14)
C6R C7R . 1.425(16)
C7R C8R . 1.357(10)
C8R C12R . 1.410(15)
C9R C13R . 1.395(13)
C9R C12R . 1.400(13)
C9R C16R . 1.538(9)
C10R C11R . 1.390(12)
C10R C14R . 1.392(12)
C10R C15R . 1.536(9)
C11R C12R . 1.483(14)
C13R C14R . 1.462(14)
C15R C16R 3_566 1.600(7)
C16R C15R 3_566 1.600(7)
